data_7150049
loop_
_publ_author_name
'Fitchett, Christopher M.'
'Richardson, Chris'
'Steel, Peter J.'

_publ_section_title
;
 Solid state conformations of symmetrical aromatic biheterocycles: an
 X-ray crystallographic investigation.
;
_journal_issue 3
_journal_name_full 'Organic &amp; biomolecular chemistry'
_journal_page_first 498
_journal_page_last 502
_journal_paper_doi 10.1039/b416553e
_journal_volume 3
_journal_year 2005
_chemical_formula_moiety 'C16 H10 N4'
_chemical_formula_sum 'C16 H10 N4'
_chemical_formula_weight 258.28
_chemical_name_common 4,4'-Biquinazoline
_chemical_name_systematic
;
4,4'-Biquinazoline
;
_space_group_IT_number 5
_symmetry_cell_setting monoclinic
_symmetry_space_group_name_Hall 'C 2y'
_symmetry_space_group_name_H-M 'C 1 2 1'
_atom_sites_solution_hydrogens geom
_atom_sites_solution_primary direct
_atom_sites_solution_secondary difmap
_audit_creation_method SHELXL-97
_cell_angle_alpha 90.00
_cell_angle_beta 106.140(10)
_cell_angle_gamma 90.00
_cell_formula_units_Z 2
_cell_length_a 22.523(17)
_cell_length_b 3.912(3)
_cell_length_c 6.979(5)
_cell_measurement_temperature 163(2)
_cell_volume 590.7(8)
_computing_cell_refinement 'Bruker SMART'
_computing_data_collection 'Bruker SMART'
_computing_data_reduction 'Bruker SHELXTL'
_computing_molecular_graphics 'Bruker SHELXTL'
_computing_publication_material 'Bruker SHELXTL'
_computing_structure_refinement 'SHELXL-97 (Sheldrick, 1997)'
_computing_structure_solution 'SHELXS-97 (Sheldrick, 1990)'
_diffrn_ambient_temperature 163(2)
_diffrn_measured_fraction_theta_full 0.992
_diffrn_measured_fraction_theta_max 0.992
_diffrn_measurement_device_type 'CCD area detector'
_diffrn_measurement_method 'phi and omega scans'
_diffrn_radiation_monochromator graphite
_diffrn_radiation_source 'fine-focus sealed tube'
_diffrn_radiation_type MoK\a
_diffrn_radiation_wavelength 0.71073
_diffrn_reflns_av_R_equivalents 0.0819
_diffrn_reflns_av_sigmaI/netI 0.0574
_diffrn_reflns_limit_h_max 26
_diffrn_reflns_limit_h_min -26
_diffrn_reflns_limit_k_max 3
_diffrn_reflns_limit_k_min -4
_diffrn_reflns_limit_l_max 8
_diffrn_reflns_limit_l_min -8
_diffrn_reflns_number 3477
_diffrn_reflns_theta_full 25.20
_diffrn_reflns_theta_max 25.20
_diffrn_reflns_theta_min 3.04
_exptl_absorpt_coefficient_mu 0.091
_exptl_absorpt_correction_T_max 1.000
_exptl_absorpt_correction_T_min 0.630
_exptl_absorpt_correction_type multi-scan
_exptl_absorpt_process_details 'Blessing Acta Cryst. 1995(A51) 33-38'
_exptl_crystal_colour Colourless
_exptl_crystal_density_diffrn 1.452
_exptl_crystal_density_method 'not measured'
_exptl_crystal_description Block
_exptl_crystal_F_000 268
_exptl_crystal_size_max 0.59
_exptl_crystal_size_mid 0.20
_exptl_crystal_size_min 0.05
_refine_diff_density_max 0.232
_refine_diff_density_min -0.218
_refine_diff_density_rms 0.064
_refine_ls_abs_structure_details 'Flack H D (1983), Acta Cryst. A39, 876-881'
_refine_ls_abs_structure_Flack -2(6)
_refine_ls_extinction_coef 0.031(8)
_refine_ls_extinction_expression Fc^*^=kFc[1+0.001xFc^2^\l^3^/sin(2\q)]^-1/4^
_refine_ls_extinction_method SHELXL
_refine_ls_goodness_of_fit_ref 0.965
_refine_ls_hydrogen_treatment constr
_refine_ls_matrix_type full
_refine_ls_number_parameters 92
_refine_ls_number_reflns 619
_refine_ls_number_restraints 1
_refine_ls_restrained_S_all 0.964
_refine_ls_R_factor_all 0.0608
_refine_ls_R_factor_gt 0.0457
_refine_ls_shift/su_max 0.000
_refine_ls_shift/su_mean 0.000
_refine_ls_structure_factor_coef Fsqd
_refine_ls_weighting_details 'calc w=1/[\s^2^(Fo^2^)+(0.0683P)^2^+0.0000P] where P=(Fo^2^+2Fc^2^)/3'
_refine_ls_weighting_scheme calc
_refine_ls_wR_factor_gt 0.1045
_refine_ls_wR_factor_ref 0.1082
_reflns_number_gt 466
_reflns_number_total 619
_reflns_threshold_expression >2sigma(I)
_cod_data_source_file b416553e.txt
_cod_data_source_block 3pjs2
_cod_depositor_comments
;
The following automatic conversions were performed:
'_symmetry_cell_setting' value 'Monoclinic' changed to 'monoclinic'
according to '/home/adriana/struct/CIF-dictionaries/cif_core.dic'
dictionary named 'cif_core.dic' version 2.4.1 from 2010-06-29.

Automatic conversion script
Id: cif_fix_enum 1555 2011-01-17 13:19:09Z saulius 
;
_cod_original_cell_volume 590.6(7)
_cod_original_sg_symbol_H-M C2
_cod_database_code 7150049

loop_
_symmetry_equiv_pos_as_xyz
'x, y, z'
'-x, y, -z'
'x+1/2, y+1/2, z'
'-x+1/2, y+1/2, -z'

loop_
_atom_site_label
_atom_site_type_symbol
_atom_site_fract_x
_atom_site_fract_y
_atom_site_fract_z
_atom_site_U_iso_or_equiv
_atom_site_adp_type
_atom_site_occupancy
_atom_site_symmetry_multiplicity
_atom_site_calc_flag
_atom_site_refinement_flags
_atom_site_disorder_assembly
_atom_site_disorder_group
N1 N 0.37021(12) 0.3323(8) 0.6872(4) 0.0297(9) Uani 1 1 d . . .
C2 C 0.42687(15) 0.4280(10) 0.7823(5) 0.0298(9) Uani 1 1 d . . .
H2 H 0.4325 0.5199 0.9122 0.036 Uiso 1 1 calc R . .
N3 N 0.47831(11) 0.4107(7) 0.7165(4) 0.0266(8) Uani 1 1 d . . .
C4 C 0.47160(14) 0.2821(8) 0.5366(5) 0.0209(8) Uani 1 1 d . . .
C4A C 0.41301(14) 0.1584(8) 0.4165(5) 0.0206(8) Uani 1 1 d . . .
C5 C 0.40235(15) 0.0013(8) 0.2265(5) 0.0257(9) Uani 1 1 d . . .
H5 H 0.4357 -0.0276 0.1694 0.031 Uiso 1 1 calc R . .
C6 C 0.34436(14) -0.1092(9) 0.1245(5) 0.0276(9) Uani 1 1 d . . .
H6 H 0.3375 -0.2103 -0.0036 0.033 Uiso 1 1 calc R . .
C7 C 0.29450(15) -0.0719(9) 0.2108(5) 0.0297(9) Uani 1 1 d . . .
H7 H 0.2545 -0.1508 0.1402 0.036 Uiso 1 1 calc R . .
C8 C 0.30331(15) 0.0752(10) 0.3933(5) 0.0289(9) Uani 1 1 d . . .
H8 H 0.2694 0.0997 0.4485 0.035 Uiso 1 1 calc R . .
C8A C 0.36243(14) 0.1915(9) 0.5011(5) 0.0236(8) Uani 1 1 d . . .

loop_
_atom_site_aniso_label
_atom_site_aniso_U_11
_atom_site_aniso_U_22
_atom_site_aniso_U_33
_atom_site_aniso_U_23
_atom_site_aniso_U_13
_atom_site_aniso_U_12
N1 0.0360(17) 0.0187(19) 0.0366(18) -0.0004(15) 0.0137(14) 0.0006(15)
C2 0.039(2) 0.017(2) 0.035(2) 0.0000(17) 0.0137(16) 0.0024(18)
N3 0.0324(16) 0.0165(18) 0.0320(16) -0.0004(15) 0.0106(13) 0.0004(15)
C4 0.0277(18) 0.0064(18) 0.0271(19) 0.0036(15) 0.0052(14) 0.0026(16)
C4A 0.0253(17) 0.0083(19) 0.0268(18) 0.0041(16) 0.0048(15) 0.0014(15)
C5 0.0320(19) 0.013(2) 0.0328(19) 0.0017(16) 0.0109(15) 0.0019(15)
C6 0.0310(18) 0.015(2) 0.034(2) 0.0005(17) 0.0030(15) 0.0024(17)
C7 0.0304(18) 0.0113(19) 0.044(2) 0.0043(18) 0.0037(16) -0.0006(17)
C8 0.033(2) 0.015(2) 0.041(2) 0.0016(17) 0.0136(17) 0.0034(16)
C8A 0.0301(19) 0.0112(19) 0.0306(19) 0.0053(17) 0.0101(16) 0.0024(16)

loop_
_atom_type_symbol
_atom_type_description
_atom_type_scat_dispersion_real
_atom_type_scat_dispersion_imag
_atom_type_scat_source
C C 0.0033 0.0016 'International Tables Vol C Tables 4.2.6.8 and 6.1.1.4'
H H 0.0000 0.0000 'International Tables Vol C Tables 4.2.6.8 and 6.1.1.4'
N N 0.0061 0.0033 'International Tables Vol C Tables 4.2.6.8 and 6.1.1.4'

loop_
_geom_angle_atom_site_label_1
_geom_angle_atom_site_label_2
_geom_angle_atom_site_label_3
_geom_angle
_geom_angle_site_symmetry_1
_geom_angle_site_symmetry_3
_geom_angle_publ_flag
C2 N1 C8A 116.1(3) . . ?
N1 C2 N3 127.7(3) . . ?
N1 C2 H2 116.2 . . ?
N3 C2 H2 116.2 . . ?
C4 N3 C2 117.2(3) . . ?
N3 C4 C4A 121.7(3) . . ?
N3 C4 C4 116.1(3) . 2_656 ?
C4A C4 C4 122.2(3) . 2_656 ?
C5 C4A C8A 118.6(3) . . ?
C5 C4A C4 125.4(3) . . ?
C8A C4A C4 116.0(3) . . ?
C6 C5 C4A 120.7(3) . . ?
C6 C5 H5 119.7 . . ?
C4A C5 H5 119.7 . . ?
C5 C6 C7 119.9(3) . . ?
C5 C6 H6 120.1 . . ?
C7 C6 H6 120.1 . . ?
C8 C7 C6 120.9(3) . . ?
C8 C7 H7 119.6 . . ?
C6 C7 H7 119.6 . . ?
C7 C8 C8A 120.4(3) . . ?
C7 C8 H8 119.8 . . ?
C8A C8 H8 119.8 . . ?
N1 C8A C8 119.1(3) . . ?
N1 C8A C4A 121.3(3) . . ?
C8 C8A C4A 119.6(3) . . ?

loop_
_geom_bond_atom_site_label_1
_geom_bond_atom_site_label_2
_geom_bond_distance
_geom_bond_site_symmetry_2
_geom_bond_publ_flag
N1 C2 1.318(4) . ?
N1 C8A 1.377(4) . ?
C2 N3 1.362(4) . ?
C2 H2 0.9500 . ?
N3 C4 1.322(4) . ?
C4 C4A 1.436(4) . ?
C4 C4 1.503(6) 2_656 ?
C4A C5 1.420(4) . ?
C4A C8A 1.427(4) . ?
C5 C6 1.372(4) . ?
C5 H5 0.9500 . ?
C6 C7 1.422(4) . ?
C6 H6 0.9500 . ?
C7 C8 1.361(5) . ?
C7 H7 0.9500 . ?
C8 C8A 1.410(4) . ?
C8 H8 0.9500 . ?

loop_
_geom_torsion_atom_site_label_1
_geom_torsion_atom_site_label_2
_geom_torsion_atom_site_label_3
_geom_torsion_atom_site_label_4
_geom_torsion
_geom_torsion_site_symmetry_1
_geom_torsion_site_symmetry_2
_geom_torsion_site_symmetry_3
_geom_torsion_site_symmetry_4
_geom_torsion_publ_flag
C8A N1 C2 N3 1.5(6) . . . . ?
N1 C2 N3 C4 -0.3(6) . . . . ?
C2 N3 C4 C4A -1.3(5) . . . . ?
C2 N3 C4 C4 177.1(2) . . . 2_656 ?
N3 C4 C4A C5 -176.7(3) . . . . ?
C4 C4 C4A C5 5.0(4) 2_656 . . . ?
N3 C4 C4A C8A 1.6(4) . . . . ?
C4 C4 C4A C8A -176.68(19) 2_656 . . . ?
C8A C4A C5 C6 1.5(5) . . . . ?
C4 C4A C5 C6 179.7(3) . . . . ?
C4A C5 C6 C7 -1.1(5) . . . . ?
C5 C6 C7 C8 0.6(5) . . . . ?
C6 C7 C8 C8A -0.5(5) . . . . ?
C2 N1 C8A C8 178.3(3) . . . . ?
C2 N1 C8A C4A -1.1(4) . . . . ?
C7 C8 C8A N1 -178.6(3) . . . . ?
C7 C8 C8A C4A 0.9(5) . . . . ?
C5 C4A C8A N1 178.1(4) . . . . ?
C4 C4A C8A N1 -0.3(4) . . . . ?
C5 C4A C8A C8 -1.3(4) . . . . ?
C4 C4A C8A C8 -179.8(3) . . . . ?
